data_4115111
loop_
_publ_author_name
'Hong Yan'
'Alicia M. Beatty'
'Thomas P. Fehlner'

_publ_section_title
;
 Facile Hydrometalation of Alkynes by nido-1,2-(Cp*RuH)2B3H7 Yielding
 Novel Ru-B Edge-Bridging Alkylidenes. Stepwise Conversion of
 HC\\tbCC(O)OMe into nido-1,2-(Cp*RuH)2-3-HOB-4-MeC-5-MeOC-BH3, Cp* =
 \h5-C5Me5
;
_journal_name_full 'Journal of the American Chemical Society'
_journal_page_first 10280
_journal_page_last 10281
_journal_paper_doi 10.1021/ja026738t
_journal_volume 124
_journal_year 2002
_chemical_formula_sum 'C24 H43 B3 O2 Ru2'
_chemical_formula_weight 598.15
_chemical_name_systematic
; 
 ? 
;
_space_group_IT_number 2
_symmetry_cell_setting triclinic
_symmetry_space_group_name_Hall '-P 1'
_symmetry_space_group_name_H-M 'P -1'
_atom_sites_solution_hydrogens 'geom, except difmap for B-H and Ru-H'
_atom_sites_solution_primary direct
_atom_sites_solution_secondary difmap
_audit_creation_method SHELXL-97
_cell_angle_alpha 71.2020(10)
_cell_angle_beta 80.1060(10)
_cell_angle_gamma 88.8040(10)
_cell_formula_units_Z 4
_cell_length_a 8.7820(3)
_cell_length_b 15.8777(6)
_cell_length_c 19.9676(8)
_cell_measurement_reflns_used 7816
_cell_measurement_temperature 100(2)
_cell_measurement_theta_max 30.51
_cell_measurement_theta_min 2.36
_cell_volume 2594.75(17)
_computing_cell_refinement 'Bruker SMART'
_computing_data_collection 'Bruker SMART'
_computing_data_reduction 'Bruker SHELXTL'
_computing_molecular_graphics 'Bruker SHELXTL'
_computing_publication_material 'Bruker SHELXTL'
_computing_structure_refinement 'SHELXL-97 (Sheldrick, 1997)'
_computing_structure_solution 'SHELXS-97 (Sheldrick, 1990)'
_diffrn_ambient_temperature 100(2)
_diffrn_measured_fraction_theta_full 0.994
_diffrn_measured_fraction_theta_max 0.994
_diffrn_measurement_device_type 'CCD area detector'
_diffrn_measurement_method 'phi and omega scans'
_diffrn_radiation_monochromator graphite
_diffrn_radiation_source 'fine-focus sealed tube'
_diffrn_radiation_type MoK\a
_diffrn_radiation_wavelength 0.71073
_diffrn_reflns_av_R_equivalents 0.0185
_diffrn_reflns_av_sigmaI/netI 0.0293
_diffrn_reflns_limit_h_max 12
_diffrn_reflns_limit_h_min -12
_diffrn_reflns_limit_k_max 22
_diffrn_reflns_limit_k_min -22
_diffrn_reflns_limit_l_max 28
_diffrn_reflns_limit_l_min -28
_diffrn_reflns_number 32631
_diffrn_reflns_theta_full 30.52
_diffrn_reflns_theta_max 30.52
_diffrn_reflns_theta_min 2.00
_exptl_absorpt_coefficient_mu 1.182
_exptl_absorpt_correction_T_max 1.0000
_exptl_absorpt_correction_T_min 0.8984
_exptl_absorpt_correction_type empirical
_exptl_absorpt_process_details SADABS
_exptl_crystal_colour orange
_exptl_crystal_density_diffrn 1.531
_exptl_crystal_description needle
_exptl_crystal_F_000 1224
_exptl_crystal_size_max 0.3
_exptl_crystal_size_mid 0.1
_exptl_crystal_size_min 0.02
_refine_diff_density_max 1.083
_refine_diff_density_min -0.341
_refine_diff_density_rms 0.089
_refine_ls_extinction_method none
_refine_ls_goodness_of_fit_ref 1.032
_refine_ls_hydrogen_treatment mixed
_refine_ls_matrix_type full
_refine_ls_number_parameters 657
_refine_ls_number_reflns 15773
_refine_ls_number_restraints 0
_refine_ls_restrained_S_all 1.032
_refine_ls_R_factor_all 0.0289
_refine_ls_R_factor_gt 0.0254
_refine_ls_shift/su_max 0.003
_refine_ls_shift/su_mean 0.000
_refine_ls_structure_factor_coef Fsqd
_refine_ls_weighting_details 'calc w=1/[\s^2^(Fo^2^)+(0.0288P)^2^+1.3362P] where P=(Fo^2^+2Fc^2^)/3'
_refine_ls_weighting_scheme calc
_refine_ls_wR_factor_gt 0.0606
_refine_ls_wR_factor_ref 0.0624
_reflns_number_gt 14362
_reflns_number_total 15773
_reflns_threshold_expression >2sigma(I)
_cod_data_source_file ja026738t_s1_1.cif
_cod_data_source_block tf802m_JA026738T
_cod_database_code 4115111

loop_
_symmetry_equiv_pos_as_xyz
'x, y, z'
'-x, -y, -z'

loop_
_atom_site_label
_atom_site_type_symbol
_atom_site_fract_x
_atom_site_fract_y
_atom_site_fract_z
_atom_site_U_iso_or_equiv
_atom_site_adp_type
_atom_site_occupancy
_atom_site_symmetry_multiplicity
_atom_site_calc_flag
_atom_site_refinement_flags
_atom_site_disorder_assembly
_atom_site_disorder_group
Ru1 Ru 0.158151(14) 0.342216(8) 0.236062(7) 0.01164(3) Uani 1 1 d . . .
H7 H 0.1943 0.2763 0.1829 0.029(6) Uiso 1 1 d R . .
O1 O 0.54736(14) 0.47993(9) 0.09481(7) 0.0212(3) Uani 1 1 d . . .
C1 C 0.14124(19) 0.23521(11) 0.34142(9) 0.0152(3) Uani 1 1 d . . .
B1 B 0.1250(2) 0.42116(12) 0.13277(10) 0.0152(3) Uani 1 1 d . . .
H1 H 0.0936 0.4005 0.0851 0.030(6) Uiso 1 1 d R . .
Ru2 Ru 0.053880(15) 0.279319(9) 0.130879(7) 0.01367(3) Uani 1 1 d . . .
O2 O 0.44267(16) 0.35859(10) 0.08485(9) 0.0294(3) Uani 1 1 d . . .
C2 C 0.09626(19) 0.31767(11) 0.35317(9) 0.0146(3) Uani 1 1 d . . .
B2 B -0.0214(2) 0.43287(13) 0.20821(11) 0.0171(3) Uani 1 1 d . . .
H3 H -0.0504 0.4822 0.2371 0.022(6) Uiso 1 1 d R . .
H2 H 0.0092 0.4726 0.1391 0.034(7) Uiso 1 1 d R . .
H4 H -0.1415 0.3985 0.2097 0.028(6) Uiso 1 1 d R . .
Ru3 Ru -0.464444(15) -0.180249(8) 0.382435(7) 0.01264(3) Uani 1 1 d . A .
H57 H -0.4191 -0.2248 0.3154 0.038(7) Uiso 1 1 d R . .
C3 C 0.22744(19) 0.37898(11) 0.32561(9) 0.0146(3) Uani 1 1 d . . .
B3 B -0.0776(2) 0.31636(13) 0.22753(11) 0.0169(3) Uani 1 1 d . . .
H5 H -0.1534 0.2740 0.2767 0.019(5) Uiso 1 1 d R . .
H6 H -0.1146 0.3065 0.1701 0.035(7) Uiso 1 1 d R . .
Ru4 Ru -0.308967(15) -0.155734(9) 0.237125(7) 0.01436(3) Uani 1 1 d . . .
C4 C 0.35469(19) 0.33304(11) 0.29866(9) 0.0146(3) Uani 1 1 d . . .
C5 C 0.30188(19) 0.24520(11) 0.30820(9) 0.0151(3) Uani 1 1 d . . .
C6 C 0.0447(2) 0.15028(12) 0.36950(10) 0.0205(3) Uani 1 1 d . . .
H6A H 0.0623 0.1173 0.4169 0.036(7) Uiso 1 1 d R . .
H6B H -0.0625 0.1641 0.3712 0.029(6) Uiso 1 1 d R . .
H6C H 0.0723 0.1152 0.3383 0.033(7) Uiso 1 1 d R . .
C7 C -0.0548(2) 0.33438(13) 0.39336(10) 0.0194(3) Uani 1 1 d . . .
H7A H -0.0497 0.3179 0.4436 0.036(7) Uiso 1 1 d R . .
H7B H -0.0762 0.3964 0.3756 0.044(8) Uiso 1 1 d R . .
H7C H -0.1355 0.2996 0.3867 0.036(7) Uiso 1 1 d R . .
C8 C 0.2357(2) 0.46784(12) 0.33618(10) 0.0191(3) Uani 1 1 d . . .
H8A H 0.3412 0.4957 0.3186 0.034(7) Uiso 1 1 d R . .
H8B H 0.1670 0.5036 0.3163 0.030(6) Uiso 1 1 d R . .
H8C H 0.2051 0.4618 0.3843 0.027(6) Uiso 1 1 d R . .
C9 C 0.51735(19) 0.36865(12) 0.26977(10) 0.0186(3) Uani 1 1 d . . .
H9A H 0.5752 0.3552 0.3084 0.023(6) Uiso 1 1 d R . .
H9B H 0.5640 0.3416 0.2350 0.025(6) Uiso 1 1 d R . .
H9C H 0.5174 0.4320 0.2474 0.023(6) Uiso 1 1 d R . .
C10 C 0.3992(2) 0.17388(12) 0.29015(10) 0.0206(3) Uani 1 1 d . . .
H10A H 0.4476 0.1425 0.3303 0.040(7) Uiso 1 1 d R . .
H10B H 0.3348 0.1330 0.2799 0.030(6) Uiso 1 1 d R . .
H10C H 0.4773 0.2005 0.2489 0.043(8) Uiso 1 1 d R . .
C11 C 0.2983(2) 0.54143(11) 0.15258(10) 0.0187(3) Uani 1 1 d . . .
H11A H 0.2073 0.5602 0.1740 0.019(5) Uiso 1 1 d R . .
H11B H 0.3315 0.5863 0.1136 0.033(7) Uiso 1 1 d R . .
H11C H 0.3791 0.5421 0.1808 0.019(5) Uiso 1 1 d R . .
C12 C 0.28153(19) 0.45285(11) 0.14001(9) 0.0153(3) Uani 1 1 d . . .
C13 C 0.4253(2) 0.42311(12) 0.10478(9) 0.0167(3) Uani 1 1 d . . .
C14 C 0.6910(2) 0.45587(13) 0.06046(11) 0.0246(4) Uani 1 1 d . . .
H14A H 0.7222 0.3981 0.0897 0.024(6) Uiso 1 1 d R . .
H14B H 0.7622 0.4988 0.0585 0.053(9) Uiso 1 1 d R . .
H14C H 0.6795 0.4469 0.0205 0.033(7) Uiso 1 1 d R . .
C21 C -0.0710(2) 0.17490(12) 0.11346(10) 0.0199(3) Uani 1 1 d . . .
C22 C 0.0598(2) 0.13791(12) 0.14573(10) 0.0199(3) Uani 1 1 d . . .
C23 C 0.1977(2) 0.18021(12) 0.09618(10) 0.0204(3) Uani 1 1 d . . .
C24 C 0.1519(2) 0.24333(12) 0.03511(10) 0.0196(3) Uani 1 1 d . . .
C25 C -0.0149(2) 0.24080(12) 0.04510(10) 0.0193(3) Uani 1 1 d . . .
C26 C -0.2368(2) 0.14858(15) 0.14554(12) 0.0297(4) Uani 1 1 d . . .
H26A H -0.2673 0.1008 0.1305 0.061(9) Uiso 1 1 d R . .
H26B H -0.2495 0.1294 0.1970 0.047(8) Uiso 1 1 d R . .
H26C H -0.3000 0.1986 0.1294 0.040(7) Uiso 1 1 d R . .
C27 C 0.0537(3) 0.06044(13) 0.21343(11) 0.0297(4) Uani 1 1 d . . .
H27A H 0.0592 0.0058 0.2023 0.055(9) Uiso 1 1 d R . .
H27B H 0.1391 0.0655 0.2363 0.042(8) Uiso 1 1 d R . .
H27C H -0.0416 0.0605 0.2452 0.046(8) Uiso 1 1 d R . .
C28 C 0.3614(2) 0.15643(14) 0.10381(12) 0.0282(4) Uani 1 1 d . . .
H28A H 0.3912 0.1102 0.0834 0.048(8) Uiso 1 1 d R . .
H28B H 0.4281 0.2082 0.0791 0.054(9) Uiso 1 1 d R . .
H28C H 0.3701 0.1361 0.1538 0.053(9) Uiso 1 1 d R . .
C29 C 0.2591(3) 0.29987(14) -0.02979(11) 0.0284(4) Uani 1 1 d . . .
H29A H 0.2841 0.2685 -0.0639 0.070(11) Uiso 1 1 d R . .
H29B H 0.2105 0.3542 -0.0515 0.050(8) Uiso 1 1 d R . .
H29C H 0.3521 0.3133 -0.0155 0.045(8) Uiso 1 1 d R . .
C30 C -0.1126(3) 0.28979(14) -0.00881(11) 0.0274(4) Uani 1 1 d . . .
H30A H -0.1226 0.2559 -0.0400 0.032(7) Uiso 1 1 d R . .
H30B H -0.2132 0.2975 0.0158 0.042(8) Uiso 1 1 d R . .
H30C H -0.0647 0.3470 -0.0367 0.029(6) Uiso 1 1 d R . .
C31 C -0.6565(2) -0.28748(13) 0.42542(10) 0.0218(4) Uani 1 1 d . . .
C32 C -0.5857(2) -0.28565(11) 0.48342(9) 0.0178(3) Uani 1 1 d . . .
C33 C -0.6023(2) -0.19851(12) 0.49091(9) 0.0168(3) Uani 1 1 d . . .
C34 C -0.6871(2) -0.14744(12) 0.43725(10) 0.0202(3) Uani 1 1 d . . .
C35 C -0.7178(2) -0.20135(14) 0.39531(10) 0.0226(4) Uani 1 1 d . . .
C36 C -0.6749(3) -0.36656(17) 0.40195(13) 0.0433(7) Uani 1 1 d . . .
H36A H -0.7671 -0.4002 0.4298 0.069(10) Uiso 1 1 d R . .
H36B H -0.6835 -0.3466 0.3520 0.039(7) Uiso 1 1 d R . .
H36C H -0.5871 -0.4034 0.4089 0.064(11) Uiso 1 1 d R . .
C37 C -0.5165(2) -0.36343(13) 0.53231(11) 0.0291(4) Uani 1 1 d . . .
H37A H -0.5958 -0.3969 0.5706 0.036(7) Uiso 1 1 d R . .
H37B H -0.4702 -0.4010 0.5058 0.042(7) Uiso 1 1 d R . .
H37C H -0.4390 -0.3420 0.5520 0.035(7) Uiso 1 1 d R . .
C38 C -0.5628(2) -0.17057(14) 0.55105(10) 0.0250(4) Uani 1 1 d . . .
H38A H -0.6462 -0.1878 0.5913 0.041(7) Uiso 1 1 d R . .
H38B H -0.4703 -0.1987 0.5652 0.049(8) Uiso 1 1 d R . .
H38C H -0.5463 -0.1071 0.5350 0.053(9) Uiso 1 1 d R . .
C39 C -0.7466(3) -0.05632(15) 0.43093(13) 0.0362(5) Uani 1 1 d . . .
H39A H -0.8464 -0.0619 0.4609 0.069(10) Uiso 1 1 d R . .
H39B H -0.6762 -0.0239 0.4463 0.053(9) Uiso 1 1 d R . .
H39C H -0.7554 -0.0250 0.3819 0.052(9) Uiso 1 1 d R . .
C40 C -0.8136(2) -0.1771(2) 0.33687(12) 0.0415(6) Uani 1 1 d . . .
H40A H -0.9202 -0.1934 0.3573 0.063(10) Uiso 1 1 d R . .
H40B H -0.8033 -0.1141 0.3123 0.089(13) Uiso 1 1 d R . .
H40C H -0.7781 -0.2082 0.3035 0.070(11) Uiso 1 1 d R . .
C41 C -0.4162(2) -0.20327(15) 0.16508(11) 0.0259(4) Uani 1 1 d . . .
C42 C -0.3168(2) -0.12764(14) 0.12381(10) 0.0250(4) Uani 1 1 d . . .
C43 C -0.1622(2) -0.14782(12) 0.13555(9) 0.0195(3) Uani 1 1 d . . .
C44 C -0.1656(2) -0.23852(12) 0.18330(9) 0.0171(3) Uani 1 1 d . . .
C45 C -0.3204(2) -0.27249(12) 0.20064(10) 0.0199(3) Uani 1 1 d . . .
C46 C -0.5843(3) -0.2149(2) 0.16205(16) 0.0460(7) Uani 1 1 d . . .
H46A H -0.5926 -0.2371 0.1233 0.054(9) Uiso 1 1 d R . .
H46B H -0.6333 -0.2570 0.2067 0.077(12) Uiso 1 1 d R . .
H46C H -0.6343 -0.1591 0.1546 0.043(8) Uiso 1 1 d R . .
C47 C -0.3653(4) -0.04445(17) 0.07235(13) 0.0448(7) Uani 1 1 d . . .
H47A H -0.3566 -0.0507 0.0256 0.056(9) Uiso 1 1 d R . .
H47B H -0.4709 -0.0344 0.0894 0.058(9) Uiso 1 1 d R . .
H47C H -0.3009 0.0052 0.0694 0.044(8) Uiso 1 1 d R . .
C48 C -0.0194(3) -0.09045(15) 0.09797(12) 0.0335(5) Uani 1 1 d . . .
H48A H 0.0195 -0.1023 0.0540 0.053(8) Uiso 1 1 d R . .
H48B H -0.0440 -0.0289 0.0874 0.040(7) Uiso 1 1 d R . .
H48C H 0.0578 -0.1037 0.1282 0.037(7) Uiso 1 1 d R . .
C49 C -0.0273(2) -0.28964(14) 0.20624(11) 0.0258(4) Uani 1 1 d . . .
H49A H 0.0125 -0.3203 0.1729 0.057(9) Uiso 1 1 d R . .
H49B H 0.0508 -0.2486 0.2069 0.070(10) Uiso 1 1 d R . .
H49C H -0.0560 -0.3321 0.2534 0.057(9) Uiso 1 1 d R . .
C50 C -0.3726(3) -0.36752(14) 0.24119(12) 0.0326(5) Uani 1 1 d . . .
H50A H -0.3617 -0.4008 0.2083 0.058(9) Uiso 1 1 d R . .
H50B H -0.3106 -0.3928 0.2775 0.101(14) Uiso 1 1 d R . .
H50C H -0.4791 -0.3697 0.2634 0.091(13) Uiso 1 1 d R . .
O51 O -0.2210(2) -0.34506(10) 0.37316(9) 0.0347(4) Uani 1 1 d . . .
B51 B -0.2302(2) -0.14359(13) 0.34038(11) 0.0171(3) Uani 1 1 d . A .
H51 H -0.1597 -0.1416 0.2796 0.021(6) Uiso 1 1 d R . .
H52 H -0.2086 -0.0671 0.3414 0.023(6) Uiso 1 1 d R . .
C51 C -0.1917(2) -0.18965(16) 0.47469(10) 0.0279(4) Uani 1 1 d . A .
H51A H -0.2156 -0.1329 0.4731 0.039(7) Uiso 1 1 d R . .
H51B H -0.2360 -0.2328 0.5201 0.030(6) Uiso 1 1 d R . .
H51C H -0.0806 -0.1828 0.4736 0.053(9) Uiso 1 1 d R . .
O52 O -0.11730(19) -0.35168(11) 0.46825(9) 0.0388(4) Uani 1 1 d . . .
C52 C -0.2294(2) -0.21581(13) 0.41218(10) 0.0193(3) Uani 1 1 d . . .
B52 B -0.3526(2) -0.05333(13) 0.35743(11) 0.0194(4) Uani 1 1 d . . .
H53 H -0.3690 -0.0214 0.3981 0.026(6) Uiso 1 1 d R A .
H54 H -0.3741 -0.0035 0.3057 0.043(8) Uiso 1 1 d R . .
B53 B -0.4569(2) -0.06238(13) 0.28838(11) 0.0193(4) Uani 1 1 d . A .
H55 H -0.5596 -0.0265 0.2787 0.027(6) Uiso 1 1 d R . .
H56 H -0.3625 -0.0557 0.2322 0.027(6) Uiso 1 1 d R . .
C53 C -0.1878(2) -0.30788(15) 0.41806(13) 0.0342(5) Uani 1 1 d . A .
C54 C -0.1697(5) -0.4345(2) 0.3915(2) 0.0372(9) Uani 0.59 1 d P A 1
H54A H -0.2064 -0.4718 0.4531 0.073(11) Uiso 1 1 d R A 1
H54B H -0.0496 -0.4428 0.4064 0.094(13) Uiso 1 1 d R A 1
H54C H -0.2003 -0.4562 0.3571 0.050(14) Uiso 0.59 1 d PR A 1
C54A C -0.0814(6) -0.4449(3) 0.4632(3) 0.0281(10) Uani 0.41 1 d P A 2
H54D H -0.0281 -0.4585 0.4812 0.033(19) Uiso 0.41 1 d PR A 2

loop_
_atom_site_aniso_label
_atom_site_aniso_U_11
_atom_site_aniso_U_22
_atom_site_aniso_U_33
_atom_site_aniso_U_23
_atom_site_aniso_U_13
_atom_site_aniso_U_12
Ru1 0.01116(6) 0.01252(6) 0.01181(6) -0.00452(4) -0.00247(4) 0.00138(4)
O1 0.0152(6) 0.0207(6) 0.0261(7) -0.0077(5) 0.0013(5) -0.0026(5)
C1 0.0167(7) 0.0151(7) 0.0136(7) -0.0036(6) -0.0041(6) 0.0018(6)
B1 0.0177(8) 0.0137(8) 0.0144(8) -0.0044(6) -0.0039(7) 0.0018(6)
Ru2 0.01452(6) 0.01411(6) 0.01337(6) -0.00516(5) -0.00362(5) 0.00005(5)
O2 0.0219(7) 0.0305(8) 0.0410(9) -0.0235(7) 0.0043(6) -0.0030(6)
C2 0.0141(7) 0.0176(7) 0.0123(7) -0.0047(6) -0.0031(6) 0.0018(6)
B2 0.0152(8) 0.0188(9) 0.0185(9) -0.0073(7) -0.0043(7) 0.0031(7)
Ru3 0.01231(6) 0.01277(6) 0.01283(6) -0.00450(5) -0.00145(4) 0.00019(4)
C3 0.0163(7) 0.0168(7) 0.0124(7) -0.0062(6) -0.0042(6) 0.0016(6)
B3 0.0149(8) 0.0189(9) 0.0172(9) -0.0059(7) -0.0031(7) 0.0016(7)
Ru4 0.01489(6) 0.01551(6) 0.01334(6) -0.00584(5) -0.00203(5) 0.00122(5)
C4 0.0132(7) 0.0190(8) 0.0129(7) -0.0055(6) -0.0047(6) 0.0017(6)
C5 0.0159(7) 0.0169(7) 0.0132(7) -0.0050(6) -0.0047(6) 0.0038(6)
C6 0.0228(8) 0.0168(8) 0.0202(8) -0.0044(7) -0.0022(7) -0.0013(6)
C7 0.0163(8) 0.0252(9) 0.0167(8) -0.0082(7) -0.0004(6) 0.0023(7)
C8 0.0206(8) 0.0188(8) 0.0213(8) -0.0112(7) -0.0035(7) 0.0021(6)
C9 0.0134(7) 0.0231(8) 0.0189(8) -0.0063(7) -0.0029(6) 0.0014(6)
C10 0.0208(8) 0.0216(8) 0.0221(9) -0.0100(7) -0.0065(7) 0.0064(7)
C11 0.0206(8) 0.0142(7) 0.0212(8) -0.0060(6) -0.0028(6) -0.0003(6)
C12 0.0174(7) 0.0128(7) 0.0156(7) -0.0046(6) -0.0028(6) 0.0007(6)
C13 0.0172(7) 0.0183(8) 0.0132(7) -0.0032(6) -0.0025(6) -0.0017(6)
C14 0.0165(8) 0.0265(9) 0.0284(10) -0.0083(8) 0.0018(7) -0.0016(7)
C21 0.0219(8) 0.0180(8) 0.0226(9) -0.0091(7) -0.0063(7) -0.0025(6)
C22 0.0263(9) 0.0152(8) 0.0211(8) -0.0078(7) -0.0078(7) -0.0004(7)
C23 0.0213(8) 0.0209(8) 0.0243(9) -0.0138(7) -0.0055(7) 0.0031(7)
C24 0.0252(9) 0.0192(8) 0.0176(8) -0.0106(7) -0.0026(7) 0.0006(7)
C25 0.0252(9) 0.0181(8) 0.0180(8) -0.0085(6) -0.0076(7) 0.0010(7)
C26 0.0259(10) 0.0294(10) 0.0355(11) -0.0115(9) -0.0062(8) -0.0083(8)
C27 0.0436(12) 0.0189(9) 0.0275(10) -0.0049(8) -0.0132(9) -0.0028(8)
C28 0.0252(10) 0.0306(10) 0.0376(11) -0.0210(9) -0.0107(8) 0.0096(8)
C29 0.0357(11) 0.0298(10) 0.0201(9) -0.0127(8) 0.0038(8) -0.0064(8)
C30 0.0365(11) 0.0283(10) 0.0235(9) -0.0115(8) -0.0162(8) 0.0063(8)
C31 0.0194(8) 0.0247(9) 0.0212(9) -0.0110(7) 0.0053(7) -0.0090(7)
C32 0.0173(8) 0.0160(8) 0.0164(8) -0.0031(6) 0.0033(6) -0.0015(6)
C33 0.0162(7) 0.0177(8) 0.0158(7) -0.0061(6) 0.0007(6) -0.0011(6)
C34 0.0157(8) 0.0217(9) 0.0190(8) -0.0036(7) 0.0025(6) 0.0030(6)
C35 0.0118(7) 0.0350(10) 0.0187(8) -0.0063(7) -0.0009(6) -0.0013(7)
C36 0.0534(16) 0.0405(13) 0.0376(13) -0.0255(11) 0.0169(11) -0.0301(12)
C37 0.0307(10) 0.0221(9) 0.0234(9) 0.0024(7) 0.0054(8) 0.0054(8)
C38 0.0248(9) 0.0313(10) 0.0214(9) -0.0147(8) 0.0018(7) -0.0039(8)
C39 0.0353(12) 0.0277(11) 0.0337(12) -0.0019(9) 0.0079(9) 0.0161(9)
C40 0.0159(9) 0.080(2) 0.0257(11) -0.0118(12) -0.0069(8) -0.0020(10)
C41 0.0202(9) 0.0391(11) 0.0274(10) -0.0217(9) -0.0079(7) 0.0065(8)
C42 0.0361(11) 0.0278(10) 0.0161(8) -0.0113(7) -0.0109(7) 0.0122(8)
C43 0.0253(9) 0.0183(8) 0.0145(8) -0.0072(6) 0.0009(6) 0.0011(7)
C44 0.0191(8) 0.0182(8) 0.0151(7) -0.0075(6) -0.0017(6) 0.0014(6)
C45 0.0206(8) 0.0229(9) 0.0193(8) -0.0127(7) 0.0002(6) -0.0021(7)
C46 0.0257(11) 0.081(2) 0.0564(17) -0.0516(16) -0.0175(11) 0.0124(12)
C47 0.0747(19) 0.0419(14) 0.0261(11) -0.0156(10) -0.0249(12) 0.0316(13)
C48 0.0409(12) 0.0278(10) 0.0257(10) -0.0089(8) 0.0124(9) -0.0093(9)
C49 0.0258(9) 0.0289(10) 0.0236(9) -0.0099(8) -0.0047(7) 0.0104(8)
C50 0.0384(12) 0.0286(10) 0.0314(11) -0.0155(9) 0.0049(9) -0.0127(9)
O51 0.0495(10) 0.0242(7) 0.0317(8) -0.0098(6) -0.0109(7) 0.0150(7)
B51 0.0141(8) 0.0207(9) 0.0179(9) -0.0085(7) -0.0017(7) -0.0015(7)
C51 0.0203(9) 0.0464(13) 0.0188(9) -0.0116(8) -0.0061(7) 0.0006(8)
O52 0.0357(9) 0.0359(9) 0.0415(9) -0.0020(7) -0.0195(7) 0.0125(7)
C52 0.0135(7) 0.0262(9) 0.0173(8) -0.0059(7) -0.0027(6) 0.0028(6)
B52 0.0234(9) 0.0168(9) 0.0179(9) -0.0072(7) -0.0001(7) -0.0009(7)
B53 0.0229(9) 0.0174(9) 0.0168(9) -0.0052(7) -0.0021(7) 0.0040(7)
C53 0.0191(9) 0.0269(10) 0.0408(12) 0.0027(9) 0.0099(8) 0.0057(8)
C54 0.053(2) 0.0238(17) 0.035(2) -0.0089(15) -0.0106(18) 0.0146(16)
C54A 0.029(2) 0.026(2) 0.025(2) -0.0022(19) -0.008(2) 0.013(2)

loop_
_atom_type_symbol
_atom_type_description
_atom_type_scat_dispersion_real
_atom_type_scat_dispersion_imag
_atom_type_scat_source
C C 0.0033 0.0016 'International Tables Vol C Tables 4.2.6.8 and 6.1.1.4'
H H 0.0000 0.0000 'International Tables Vol C Tables 4.2.6.8 and 6.1.1.4'
B B 0.0013 0.0007 'International Tables Vol C Tables 4.2.6.8 and 6.1.1.4'
O O 0.0106 0.0060 'International Tables Vol C Tables 4.2.6.8 and 6.1.1.4'
Ru Ru -1.2594 0.8363 'International Tables Vol C Tables 4.2.6.8 and 6.1.1.4'

loop_
_geom_angle_atom_site_label_1
_geom_angle_atom_site_label_2
_geom_angle_atom_site_label_3
_geom_angle
B1 Ru1 B2 52.03(7)
B1 Ru1 B3 72.97(7)
B2 Ru1 B3 50.20(7)
B1 Ru1 C2 146.47(7)
B2 Ru1 C2 95.28(7)
B3 Ru1 C2 92.34(7)
B1 Ru1 C1 163.82(7)
B2 Ru1 C1 123.32(7)
B3 Ru1 C1 92.48(7)
C2 Ru1 C1 37.86(6)
B1 Ru1 C3 131.20(7)
B2 Ru1 C3 101.30(7)
B3 Ru1 C3 124.84(7)
C2 Ru1 C3 37.71(6)
C1 Ru1 C3 63.01(6)
B1 Ru1 C12 40.47(7)
B2 Ru1 C12 77.18(7)
B3 Ru1 C12 112.98(7)
C2 Ru1 C12 136.02(6)
C1 Ru1 C12 154.52(6)
C3 Ru1 C12 100.56(6)
B1 Ru1 C5 150.01(7)
B2 Ru1 C5 157.77(7)
B3 Ru1 C5 125.10(7)
C2 Ru1 C5 62.50(6)
C1 Ru1 C5 37.40(6)
C3 Ru1 C5 62.18(6)
C12 Ru1 C5 118.70(6)
B1 Ru1 C4 133.37(7)
B2 Ru1 C4 135.55(7)
B3 Ru1 C4 152.99(7)
C2 Ru1 C4 62.32(6)
C1 Ru1 C4 62.05(6)
C3 Ru1 C4 37.35(6)
C12 Ru1 C4 92.91(6)
C5 Ru1 C4 36.46(6)
B1 Ru1 Ru2 53.90(5)
B2 Ru1 Ru2 80.25(5)
B3 Ru1 Ru2 52.20(5)
C2 Ru1 Ru2 137.03(4)
C1 Ru1 Ru2 111.59(4)
C3 Ru1 Ru2 174.39(4)
C12 Ru1 Ru2 85.03(4)
C5 Ru1 Ru2 114.79(4)
C4 Ru1 Ru2 142.75(4)
C13 O1 C14 114.67(14)
C2 C1 C5 107.82(14)
C2 C1 C6 125.38(15)
C5 C1 C6 126.16(15)
C2 C1 Ru1 70.79(9)
C5 C1 Ru1 73.15(9)
C6 C1 Ru1 128.85(12)
C12 B1 B2 108.30(14)
C12 B1 Ru1 75.41(10)
B2 B1 Ru1 64.79(8)
C12 B1 Ru2 127.86(12)
B2 B1 Ru2 101.33(10)
Ru1 B1 Ru2 80.04(6)
C21 Ru2 C22 38.79(7)
C21 Ru2 C25 38.83(7)
C22 Ru2 C25 64.93(7)
C21 Ru2 C24 64.46(7)
C22 Ru2 C24 64.22(7)
C25 Ru2 C24 38.55(7)
C21 Ru2 C23 64.38(7)
C22 Ru2 C23 38.57(7)
C25 Ru2 C23 64.09(7)
C24 Ru2 C23 37.60(7)
C21 Ru2 B3 110.50(7)
C22 Ru2 B3 115.22(7)
C25 Ru2 B3 134.62(7)
C24 Ru2 B3 173.14(7)
C23 Ru2 B3 145.85(7)
C21 Ru2 B1 161.09(7)
C22 Ru2 B1 160.12(7)
C25 Ru2 B1 129.91(7)
C24 Ru2 B1 117.27(7)
C23 Ru2 B1 129.70(7)
B3 Ru2 B1 65.81(7)
C21 Ru2 Ru1 145.66(5)
C22 Ru2 Ru1 118.41(5)
C25 Ru2 Ru1 175.51(5)
C24 Ru2 Ru1 139.00(5)
C23 Ru2 Ru1 116.28(5)
B3 Ru2 Ru1 47.74(5)
B1 Ru2 Ru1 46.06(5)
C3 C2 C1 108.02(14)
C3 C2 C7 125.43(15)
C1 C2 C7 126.30(15)
C3 C2 Ru1 71.74(9)
C1 C2 Ru1 71.35(9)
C7 C2 Ru1 127.08(12)
B3 B2 B1 87.15(12)
B3 B2 Ru1 65.73(9)
B1 B2 Ru1 63.18(8)
B51 Ru3 B52 52.05(8)
B51 Ru3 B53 72.80(8)
B52 Ru3 B53 50.11(8)
B51 Ru3 C34 147.26(7)
B52 Ru3 C34 96.21(7)
B53 Ru3 C34 93.55(7)
B51 Ru3 C35 164.13(7)
B52 Ru3 C35 123.91(8)
B53 Ru3 C35 93.16(8)
C34 Ru3 C35 37.82(7)
B51 Ru3 C33 131.20(7)
B52 Ru3 C33 102.04(7)
B53 Ru3 C33 125.95(7)
C34 Ru3 C33 37.66(7)
C35 Ru3 C33 63.10(7)
B51 Ru3 C52 40.67(7)
B52 Ru3 C52 77.17(8)
B53 Ru3 C52 112.98(7)
C34 Ru3 C52 135.34(7)
C35 Ru3 C52 153.84(7)
C33 Ru3 C52 99.77(6)
B51 Ru3 C32 132.81(7)
B52 Ru3 C32 136.20(7)
B53 Ru3 C32 153.90(7)
C34 Ru3 C32 62.16(6)
C35 Ru3 C32 62.05(7)
C33 Ru3 C32 37.35(6)
C52 Ru3 C32 92.19(7)
B51 Ru3 C31 149.33(7)
B52 Ru3 C31 158.41(7)
B53 Ru3 C31 125.60(8)
C34 Ru3 C31 62.22(7)
C35 Ru3 C31 37.40(7)
C33 Ru3 C31 62.00(6)
C52 Ru3 C31 118.10(7)
C32 Ru3 C31 36.25(7)
B51 Ru3 Ru4 53.30(5)
B52 Ru3 Ru4 79.85(5)
B53 Ru3 Ru4 52.12(5)
C34 Ru3 Ru4 138.17(5)
C35 Ru3 Ru4 112.25(5)
C33 Ru3 Ru4 175.30(5)
C52 Ru3 Ru4 84.82(5)
C32 Ru3 Ru4 142.17(5)
C31 Ru3 Ru4 115.00(5)
C2 C3 C4 107.61(14)
C2 C3 C8 124.82(15)
C4 C3 C8 126.66(15)
C2 C3 Ru1 70.56(9)
C4 C3 Ru1 73.05(9)
C8 C3 Ru1 130.34(12)
B2 B3 Ru1 64.07(8)
B2 B3 Ru2 104.47(11)
Ru1 B3 Ru2 80.06(6)
C41 Ru4 C42 38.38(8)
C41 Ru4 C43 64.56(7)
C42 Ru4 C43 38.38(7)
C41 Ru4 C44 64.06(7)
C42 Ru4 C44 63.97(7)
C43 Ru4 C44 38.58(6)
C41 Ru4 C45 38.46(7)
C42 Ru4 C45 63.74(7)
C43 Ru4 C45 63.82(7)
C44 Ru4 C45 37.47(6)
C41 Ru4 B53 115.35(7)
C42 Ru4 B53 113.63(7)
C43 Ru4 B53 138.46(7)
C44 Ru4 B53 177.04(7)
C45 Ru4 B53 143.77(7)
C41 Ru4 B51 162.69(8)
C42 Ru4 B51 158.72(8)
C43 Ru4 B51 127.14(7)
C44 Ru4 B51 115.60(7)
C45 Ru4 B51 130.27(7)
B53 Ru4 B51 65.90(7)
C41 Ru4 Ru3 120.84(6)
C42 Ru4 Ru3 150.25(6)
C43 Ru4 Ru3 171.04(5)
C44 Ru4 Ru3 135.14(5)
C45 Ru4 Ru3 115.22(5)
B53 Ru4 Ru3 47.79(5)
B51 Ru4 Ru3 45.84(5)
C5 C4 C3 108.40(14)
C5 C4 C9 125.08(15)
C3 C4 C9 126.42(15)
C5 C4 Ru1 71.58(9)
C3 C4 Ru1 69.60(9)
C9 C4 Ru1 127.47(11)
C4 C5 C1 108.13(14)
C4 C5 C10 125.78(15)
C1 C5 C10 126.02(15)
C4 C5 Ru1 71.96(9)
C1 C5 Ru1 69.45(9)
C10 C5 Ru1 126.57(12)
C13 C12 B1 119.99(15)
C13 C12 C11 114.65(14)
B1 C12 C11 120.07(15)
C13 C12 Ru1 112.23(11)
B1 C12 Ru1 64.11(9)
C11 C12 Ru1 115.02(11)
O2 C13 O1 120.21(16)
O2 C13 C12 128.46(16)
O1 C13 C12 111.33(15)
C22 C21 C25 108.27(16)
C22 C21 C26 125.57(18)
C25 C21 C26 126.16(17)
C22 C21 Ru2 71.05(10)
C25 C21 Ru2 71.17(10)
C26 C21 Ru2 123.87(13)
C21 C22 C23 107.55(16)
C21 C22 C27 125.56(18)
C23 C22 C27 126.34(18)
C21 C22 Ru2 70.16(10)
C23 C22 Ru2 72.14(10)
C27 C22 Ru2 129.63(13)
C24 C23 C22 108.27(16)
C24 C23 C28 125.05(18)
C22 C23 C28 126.45(18)
C24 C23 Ru2 70.96(10)
C22 C23 Ru2 69.28(10)
C28 C23 Ru2 129.75(13)
C23 C24 C25 108.44(16)
C23 C24 C29 125.52(18)
C25 C24 C29 125.99(17)
C23 C24 Ru2 71.44(10)
C25 C24 Ru2 69.67(10)
C29 C24 Ru2 126.64(13)
C21 C25 C24 107.45(16)
C21 C25 C30 125.54(17)
C24 C25 C30 126.68(17)
C21 C25 Ru2 70.00(10)
C24 C25 Ru2 71.78(10)
C30 C25 Ru2 128.64(13)
C32 C31 C35 108.35(16)
C32 C31 C36 126.3(2)
C35 C31 C36 125.2(2)
C32 C31 Ru3 71.88(10)
C35 C31 Ru3 69.17(10)
C36 C31 Ru3 127.75(13)
C31 C32 C33 108.47(16)
C31 C32 C37 125.53(18)
C33 C32 C37 125.83(17)
C31 C32 Ru3 71.86(10)
C33 C32 Ru3 69.54(9)
C37 C32 Ru3 128.06(12)
C34 C33 C32 107.37(15)
C34 C33 C38 125.34(16)
C32 C33 C38 126.54(17)
C34 C33 Ru3 70.59(10)
C32 C33 Ru3 73.11(9)
C38 C33 Ru3 129.34(12)
C33 C34 C35 108.35(16)
C33 C34 C39 125.42(19)
C35 C34 C39 125.98(19)
C33 C34 Ru3 71.74(10)
C35 C34 Ru3 71.31(10)
C39 C34 Ru3 127.19(14)
C34 C35 C31 107.41(16)
C34 C35 C40 126.5(2)
C31 C35 C40 125.7(2)
C34 C35 Ru3 70.87(10)
C31 C35 Ru3 73.43(10)
C40 C35 Ru3 126.93(14)
C42 C41 C45 107.35(16)
C42 C41 C46 126.4(2)
C45 C41 C46 125.5(2)
C42 C41 Ru4 70.84(11)
C45 C41 Ru4 72.13(10)
C46 C41 Ru4 130.38(14)
C41 C42 C43 108.68(17)
C41 C42 C47 125.2(2)
C43 C42 C47 125.9(2)
C41 C42 Ru4 70.77(11)
C43 C42 Ru4 70.89(10)
C47 C42 Ru4 128.09(14)
C42 C43 C44 107.38(16)
C42 C43 C48 126.47(18)
C44 C43 C48 125.70(18)
C42 C43 Ru4 70.73(10)
C44 C43 Ru4 71.65(10)
C48 C43 Ru4 128.95(13)
C45 C44 C43 108.14(16)
C45 C44 C49 126.00(17)
C43 C44 C49 125.73(17)
C45 C44 Ru4 71.58(10)
C43 C44 Ru4 69.78(10)
C49 C44 Ru4 127.48(12)
C44 C45 C41 108.40(16)
C44 C45 C50 125.66(18)
C41 C45 C50 125.52(18)
C44 C45 Ru4 70.95(10)
C41 C45 Ru4 69.41(10)
C50 C45 Ru4 131.25(13)
C53 O51 C54 110.0(2)
C52 B51 B52 107.83(14)
C52 B51 Ru3 75.11(10)
B52 B51 Ru3 64.78(9)
C52 B51 Ru4 128.47(13)
B52 B51 Ru4 101.68(11)
Ru3 B51 Ru4 80.86(6)
C53 O52 C54A 110.6(3)
C53 C52 B51 122.71(17)
C53 C52 C51 111.82(18)
B51 C52 C51 118.92(17)
C53 C52 Ru3 114.19(14)
B51 C52 Ru3 64.22(9)
C51 C52 Ru3 116.50(12)
B53 B52 B51 87.19(12)
B53 B52 Ru3 66.21(9)
B51 B52 Ru3 63.17(8)
B52 B53 Ru3 63.68(9)
B52 B53 Ru4 103.93(11)
Ru3 B53 Ru4 80.08(7)
O52 C53 O51 119.3(2)
O52 C53 C52 119.2(2)
O51 C53 C52 121.4(2)

loop_
_geom_bond_atom_site_label_1
_geom_bond_atom_site_label_2
_geom_bond_distance
Ru1 B1 2.1060(19)
Ru1 B2 2.1351(19)
Ru1 B3 2.1643(19)
Ru1 C2 2.2137(16)
Ru1 C1 2.2212(16)
Ru1 C3 2.2293(16)
Ru1 C12 2.2655(17)
Ru1 C5 2.2703(16)
Ru1 C4 2.2752(16)
Ru1 Ru2 2.88057(19)
O1 C13 1.362(2)
O1 C14 1.435(2)
C1 C2 1.439(2)
C1 C5 1.441(2)
C1 C6 1.499(2)
B1 C12 1.519(3)
B1 B2 1.860(3)
B1 Ru2 2.3631(19)
Ru2 C21 2.1569(17)
Ru2 C22 2.1687(17)
Ru2 C25 2.1725(17)
Ru2 C24 2.2006(17)
Ru2 C23 2.2069(18)
Ru2 B3 2.311(2)
O2 C13 1.211(2)
C2 C3 1.436(2)
C2 C7 1.493(2)
B2 B3 1.824(3)
Ru3 B51 2.1017(19)
Ru3 B52 2.131(2)
Ru3 B53 2.175(2)
Ru3 C34 2.2096(17)
Ru3 C35 2.2154(17)
Ru3 C33 2.2247(17)
Ru3 C52 2.2556(17)
Ru3 C32 2.2721(17)
Ru3 C31 2.2718(17)
Ru3 Ru4 2.8926(2)
C3 C4 1.443(2)
C3 C8 1.497(2)
Ru4 C41 2.1729(19)
Ru4 C42 2.1738(18)
Ru4 C43 2.1760(17)
Ru4 C44 2.2010(17)
Ru4 C45 2.2091(17)
Ru4 B53 2.318(2)
Ru4 B51 2.3492(19)
C4 C5 1.422(2)
C4 C9 1.494(2)
C5 C10 1.503(2)
C11 C12 1.520(2)
C12 C13 1.482(2)
C21 C22 1.436(3)
C21 C25 1.439(3)
C21 C26 1.495(3)
C22 C23 1.446(3)
C22 C27 1.500(3)
C23 C24 1.420(3)
C23 C28 1.500(3)
C24 C25 1.444(3)
C24 C29 1.496(3)
C25 C30 1.500(3)
C31 C32 1.414(3)
C31 C35 1.440(3)
C31 C36 1.495(3)
C32 C33 1.441(2)
C32 C37 1.498(3)
C33 C34 1.431(3)
C33 C38 1.501(2)
C34 C35 1.434(3)
C34 C39 1.502(3)
C35 C40 1.501(3)
C41 C42 1.429(3)
C41 C45 1.444(3)
C41 C46 1.506(3)
C42 C43 1.430(3)
C42 C47 1.495(3)
C43 C44 1.446(2)
C43 C48 1.500(3)
C44 C45 1.416(2)
C44 C49 1.502(3)
C45 C50 1.502(3)
O51 C53 1.294(3)
O51 C54 1.432(4)
B51 C52 1.521(3)
B51 B52 1.857(3)
C51 C52 1.524(3)
O52 C53 1.272(3)
O52 C54A 1.538(5)
C52 C53 1.472(3)
B52 B53 1.824(3)
